data_7104327
loop_
_publ_author_name
'Bowmaker, Graham A'
'Hanna, John V'
'Skelton, Brian W'
'White, Allan H'

_publ_section_title
;
 Solvent-assisted solid-state synthesis: separating the chemical from
 the mechanical in mechanochemical synthesis.
;
_journal_issue 16
_journal_name_full 'Chemical communications (Cambridge, England)'
_journal_page_first 2168
_journal_page_last 2170
_journal_paper_doi 10.1039/b822370j
_journal_volume 34
_journal_year 2009
_chemical_formula_moiety 'C7 H12 Cu N5 S3'
_chemical_formula_sum 'C7 H12 Cu N5 S3'
_chemical_formula_weight 325.94
_chemical_name_systematic
;
?
;
_space_group_IT_number 11
_symmetry_cell_setting monoclinic
_symmetry_space_group_name_Hall '-P 2yb'
_symmetry_space_group_name_H-M 'P 1 21/m 1'
_atom_sites_solution_hydrogens geom
_atom_sites_solution_primary direct
_atom_sites_solution_secondary difmap
_audit_creation_date 2008-11-07T13:23:37-00:00
_audit_creation_method 'WinGX routine CIF_UPDATE'
_cell_angle_alpha 90
_cell_angle_beta 102.484(3)
_cell_angle_gamma 90
_cell_formula_units_Z 2
_cell_length_a 6.0213(2)
_cell_length_b 14.5533(4)
_cell_length_c 7.1466(2)
_cell_measurement_reflns_used 4667
_cell_measurement_temperature 100(2)
_cell_measurement_theta_max 34.7262
_cell_measurement_theta_min 3.2322
_cell_volume 611.45(3)
_computing_cell_refinement
;
CrysAlis RED, Oxford Diffraction Ltd.,
Version 1.171.32.29 (release 10-06-2008 CrysAlis171 .NET)
(compiled Jun 10 2008,16:49:55)
;
_computing_data_collection
;
CrysAlis CCD, Oxford Diffraction Ltd.,
Version 1.171.32.29 (release 10-06-2008 CrysAlis171 .NET)
(compiled Jun 10 2008,16:49:55)
;
_computing_data_reduction
;
CrysAlis RED, Oxford Diffraction Ltd.,
Version 1.171.32.29 (release 10-06-2008 CrysAlis171 .NET)
(compiled Jun 10 2008,16:49:55)
;
_computing_structure_refinement 'SHELXL-97 (Sheldrick, 1997)'
_diffrn_ambient_temperature 100(2)
_diffrn_detector_area_resol_mean 10.4738
_diffrn_measured_fraction_theta_full 0.993
_diffrn_measured_fraction_theta_max 0.951
_diffrn_measurement_device_type
;
Oxford Diffraction Gemini diffractometer
;
_diffrn_measurement_method '\w scans'
_diffrn_orient_matrix_UB_11 0.0012366487
_diffrn_orient_matrix_UB_12 0.0395116911
_diffrn_orient_matrix_UB_13 0.0584325662
_diffrn_orient_matrix_UB_21 0.1204857829
_diffrn_orient_matrix_UB_22 -0.0007102927
_diffrn_orient_matrix_UB_23 0.0222861591
_diffrn_orient_matrix_UB_31 0.0014186896
_diffrn_orient_matrix_UB_32 0.0285756592
_diffrn_orient_matrix_UB_33 -0.0800366948
_diffrn_radiation_monochromator graphite
_diffrn_radiation_type MoK\a
_diffrn_radiation_wavelength 0.71073
_diffrn_reflns_av_R_equivalents 0.0465
_diffrn_reflns_av_unetI/netI 0.0512
_diffrn_reflns_limit_h_max 9
_diffrn_reflns_limit_h_min -9
_diffrn_reflns_limit_k_max 23
_diffrn_reflns_limit_k_min -22
_diffrn_reflns_limit_l_max 11
_diffrn_reflns_limit_l_min -11
_diffrn_reflns_number 10048
_diffrn_reflns_theta_full 33.5
_diffrn_reflns_theta_max 34.89
_diffrn_reflns_theta_min 3.24
_exptl_absorpt_coefficient_mu 2.277
_exptl_absorpt_correction_T_max 0.93
_exptl_absorpt_correction_T_min 0.74
_exptl_absorpt_correction_type multi-scan
_exptl_absorpt_process_details
;
CrysAlis RED, Oxford Diffraction Ltd.,
Version 1.171.32.29 (release 10-06-2008 CrysAlis171 .NET)
(compiled Jun 10 2008,16:49:55)
Empirical absorption correction using spherical harmonics,
implemented in SCALE3 ABSPACK scaling algorithm.
;
_exptl_crystal_colour colourless
_exptl_crystal_density_diffrn 1.77
_exptl_crystal_density_method 'not measured'
_exptl_crystal_description plate
_exptl_crystal_F_000 332
_exptl_crystal_size_max 0.37
_exptl_crystal_size_mid 0.14
_exptl_crystal_size_min 0.03
_refine_diff_density_max 0.563
_refine_diff_density_min -0.596
_refine_diff_density_rms 0.101
_refine_ls_extinction_method none
_refine_ls_goodness_of_fit_ref 0.97
_refine_ls_hydrogen_treatment constr
_refine_ls_matrix_type full
_refine_ls_number_parameters 79
_refine_ls_number_reflns 2625
_refine_ls_number_restraints 0
_refine_ls_restrained_S_all 0.97
_refine_ls_R_factor_all 0.0598
_refine_ls_R_factor_gt 0.0345
_refine_ls_shift/su_max 0.002
_refine_ls_shift/su_mean 0
_refine_ls_structure_factor_coef Fsqd
_refine_ls_weighting_details 'calc w=1/[\s^2^(Fo^2^)+(0.0295P)^2^+0.0000P] where P=(Fo^2^+2Fc^2^)/3'
_refine_ls_weighting_scheme calc
_refine_ls_wR_factor_gt 0.0583
_refine_ls_wR_factor_ref 0.0632
_reflns_number_gt 2007
_reflns_number_total 2625
_reflns_threshold_expression I>2sigma(I)
_cod_data_source_file b822370j.txt
_cod_data_source_block gb0898
_cod_original_sg_symbol_Hall -P_2yb
_cod_database_code 7104327

loop_
_symmetry_equiv_pos_as_xyz
'x, y, z'
'-x, y+1/2, -z'
'-x, -y, -z'
'x, -y-1/2, z'

loop_
_atom_site_label
_atom_site_type_symbol
_atom_site_fract_x
_atom_site_fract_y
_atom_site_fract_z
_atom_site_U_iso_or_equiv
_atom_site_adp_type
_atom_site_occupancy
_atom_site_symmetry_multiplicity
_atom_site_calc_flag
_atom_site_refinement_flags
_atom_site_disorder_assembly
_atom_site_disorder_group
Cu1 Cu 0.66661(5) 0.75 0.76247(4) 0.01281(7) Uani 1 2 d S . .
S1 S 0.84886(7) 0.61681(2) 0.82454(5) 0.01354(8) Uani 1 1 d . . .
C1 C 0.6445(3) 0.53257(9) 0.78129(19) 0.0115(3) Uani 1 1 d . . .
N2 N 0.4241(3) 0.54522(9) 0.7147(2) 0.0196(3) Uani 1 1 d . . .
H2 H 0.3623 0.5992 0.6808 0.024 Uiso 1 1 calc R . .
C3 C 0.2944(3) 0.45978(10) 0.7038(2) 0.0141(3) Uani 1 1 d . . .
H3A H 0.204 0.4491 0.5725 0.017 Uiso 1 1 calc R . .
H3B H 0.1914 0.4602 0.7946 0.017 Uiso 1 1 calc R . .
C4 C 0.4823(3) 0.38702(10) 0.7601(2) 0.0152(3) Uani 1 1 d . . .
H4A H 0.4602 0.3502 0.8711 0.018 Uiso 1 1 calc R . .
H4B H 0.4881 0.3454 0.6517 0.018 Uiso 1 1 calc R . .
N5 N 0.6870(3) 0.44372(9) 0.8097(2) 0.0199(3) Uani 1 1 d . . .
H5 H 0.824 0.4212 0.8537 0.024 Uiso 1 1 calc R . .
S11 S 0.00056(11) 0.75 0.30557(9) 0.01948(12) Uani 1 2 d S . .
C11 C 0.1945(4) 0.75 0.5028(3) 0.0146(4) Uani 1 2 d S . .
N11 N 0.3411(4) 0.75 0.6418(3) 0.0171(4) Uani 1 2 d S . .

loop_
_atom_site_aniso_label
_atom_site_aniso_U_11
_atom_site_aniso_U_22
_atom_site_aniso_U_33
_atom_site_aniso_U_23
_atom_site_aniso_U_13
_atom_site_aniso_U_12
Cu1 0.01505(15) 0.00833(12) 0.01420(12) 0 0.00128(10) 0
S1 0.01334(18) 0.00856(15) 0.01762(17) 0.00085(12) 0.00088(14) -0.00052(12)
C1 0.0148(7) 0.0093(6) 0.0106(6) 0.0003(5) 0.0035(5) 0.0003(5)
N2 0.0138(7) 0.0080(5) 0.0353(7) 0.0024(5) 0.0015(6) 0.0009(5)
C3 0.0150(8) 0.0102(6) 0.0168(6) -0.0011(5) 0.0027(6) -0.0019(5)
C4 0.0165(8) 0.0091(6) 0.0201(7) -0.0002(5) 0.0044(6) -0.0014(5)
N5 0.0138(7) 0.0095(6) 0.0340(7) 0.0028(5) 0.0001(6) -0.0003(5)
S11 0.0165(3) 0.0144(2) 0.0243(3) 0 -0.0028(2) 0
C11 0.0129(11) 0.0076(8) 0.0237(10) 0 0.0049(9) 0
N11 0.0157(10) 0.0118(8) 0.0223(9) 0 0.0007(8) 0

loop_
_atom_type_symbol
_atom_type_description
_atom_type_scat_dispersion_real
_atom_type_scat_dispersion_imag
_atom_type_scat_source
C C 0.0033 0.0016 'International Tables Vol C Tables 4.2.6.8 and 6.1.1.4'
H H 0 0 'International Tables Vol C Tables 4.2.6.8 and 6.1.1.4'
N N 0.0061 0.0033 'International Tables Vol C Tables 4.2.6.8 and 6.1.1.4'
S S 0.1246 0.1234 'International Tables Vol C Tables 4.2.6.8 and 6.1.1.4'
Cu Cu 0.3201 1.2651 'International Tables Vol C Tables 4.2.6.8 and 6.1.1.4'

loop_
_geom_angle_atom_site_label_1
_geom_angle_atom_site_label_2
_geom_angle_atom_site_label_3
_geom_angle
_geom_angle_site_symmetry_1
_geom_angle_site_symmetry_3
_geom_angle_publ_flag
N11 Cu1 S1 119.357(12) . 4_575 ?
N11 Cu1 S1 119.357(13) . . ?
S1 Cu1 S1 121.25(2) 4_575 . ?
C1 S1 Cu1 106.43(5) . . ?
N2 C1 N5 109.65(14) . . ?
N2 C1 S1 126.14(11) . . ?
N5 C1 S1 124.20(13) . . ?
C1 N2 C3 112.57(12) . . ?
C1 N2 H2 123.7 . . ?
C3 N2 H2 123.7 . . ?
N2 C3 C4 102.58(13) . . ?
N2 C3 H3A 111.3 . . ?
C4 C3 H3A 111.3 . . ?
N2 C3 H3B 111.3 . . ?
C4 C3 H3B 111.3 . . ?
H3A C3 H3B 109.2 . . ?
N5 C4 C3 102.04(12) . . ?
N5 C4 H4A 111.4 . . ?
C3 C4 H4A 111.4 . . ?
N5 C4 H4B 111.4 . . ?
C3 C4 H4B 111.4 . . ?
H4A C4 H4B 109.2 . . ?
C1 N5 C4 112.90(14) . . ?
C1 N5 H5 123.6 . . ?
C4 N5 H5 123.6 . . ?
N11 C11 S11 177.5(2) . . ?
C11 N11 Cu1 149.97(19) . . ?

loop_
_geom_bond_atom_site_label_1
_geom_bond_atom_site_label_2
_geom_bond_distance
_geom_bond_site_symmetry_2
_geom_bond_publ_flag
Cu1 N11 1.963(2) . ?
Cu1 S1 2.2243(4) 4_575 ?
Cu1 S1 2.2243(4) . ?
S1 C1 1.7171(16) . ?
C1 N2 1.323(2) . ?
C1 N5 1.3251(19) . ?
N2 C3 1.461(2) . ?
N2 H2 0.88 . ?
C3 C4 1.538(2) . ?
C3 H3A 0.99 . ?
C3 H3B 0.99 . ?
C4 N5 1.462(2) . ?
C4 H4A 0.99 . ?
C4 H4B 0.99 . ?
N5 H5 0.88 . ?
S11 C11 1.625(2) . ?
C11 N11 1.178(3) . ?

loop_
_geom_hbond_atom_site_label_D
_geom_hbond_atom_site_label_H
_geom_hbond_atom_site_label_A
_geom_hbond_distance_DH
_geom_hbond_distance_HA
_geom_hbond_distance_DA
_geom_hbond_angle_DHA
_geom_hbond_site_symmetry_A
N2 H2 N11 0.88 2.21 3.0479(13) 158.3 .
N5 H5 S1 0.88 2.74 3.5019(16) 145.4 3_767
N5 H5 S11 0.88 3.02 3.5829(15) 123.3 3_666

loop_
_geom_torsion_atom_site_label_1
_geom_torsion_atom_site_label_2
_geom_torsion_atom_site_label_3
_geom_torsion_atom_site_label_4
_geom_torsion
_geom_torsion_site_symmetry_1
_geom_torsion_site_symmetry_2
_geom_torsion_site_symmetry_3
_geom_torsion_site_symmetry_4
_geom_torsion_publ_flag
N11 Cu1 S1 C1 -8.76(8) . . . . ?
S1 Cu1 S1 C1 173.55(5) 4_575 . . . ?
Cu1 S1 C1 N2 3.14(15) . . . . ?
Cu1 S1 C1 N5 -177.25(12) . . . . ?
N5 C1 N2 C3 3.44(19) . . . . ?
S1 C1 N2 C3 -176.91(11) . . . . ?
C1 N2 C3 C4 -5.14(17) . . . . ?
N2 C3 C4 N5 4.59(15) . . . . ?
N2 C1 N5 C4 0.02(19) . . . . ?
S1 C1 N5 C4 -179.65(10) . . . . ?
C3 C4 N5 C1 -3.11(17) . . . . ?
S11 C11 N11 Cu1 0.00(2) . . . . ?
S1 Cu1 N11 C11 88.87(3) 4_575 . . . ?
S1 Cu1 N11 C11 -88.87(4) . . . . ?
